data_7219359
loop_
_publ_author_name
'Ren, Yu-Jia'
'Wang, Zhong-Chang'
'Zhang, Xin'
'Qiu, Han-Yue'
'Wang, Peng-Fei'
'Jiang, Ai-Qin'
'Zhu, Hai-Liang'

_publ_section_title
;
 EGFR/HER-2 Inhibitors&#xFF1A; Synthesis, Biological Evaluation, 3D
 &#x2212; QSAR Analysis of Dihydropyridin Containing Thiazolinone
 Derivatives
;
_journal_name_full 'RSC Adv.'
_journal_paper_doi 10.1039/C4RA10606G
_journal_year 2015
_chemical_formula_sum 'C17 H14 N4 O S'
_chemical_formula_weight 322.39
_chemical_name_systematic
; 
 ? 
;
_space_group_IT_number 2
_symmetry_space_group_name_Hall '-P 1'
_symmetry_space_group_name_H-M 'P -1'
_atom_sites_solution_hydrogens geom
_atom_sites_solution_primary direct
_atom_sites_solution_secondary difmap
_audit_creation_method SHELXL-97
_audit_update_record
;
2014-10-21 deposited with the CCDC.
2015-01-21 downloaded from the CCDC.
;
_cell_angle_alpha 99.637(5)
_cell_angle_beta 96.381(5)
_cell_angle_gamma 99.610(5)
_cell_formula_units_Z 2
_cell_length_a 7.7819(12)
_cell_length_b 10.0431(17)
_cell_length_c 10.0631(15)
_cell_measurement_temperature 273(2)
_cell_volume 756.6(2)
_computing_structure_refinement 'SHELXL-97 (Sheldrick, 1997)'
_computing_structure_solution 'SHELXS-97 (Sheldrick, 1990)'
_diffrn_ambient_temperature 273(2)
_diffrn_measured_fraction_theta_full 0.979
_diffrn_measured_fraction_theta_max 0.979
_diffrn_radiation_monochromator graphite
_diffrn_radiation_source 'fine-focus sealed tube'
_diffrn_radiation_type MoK\a
_diffrn_radiation_wavelength 0.71073
_diffrn_reflns_av_R_equivalents 0.0304
_diffrn_reflns_av_sigmaI/netI 0.0466
_diffrn_reflns_limit_h_max 10
_diffrn_reflns_limit_h_min -8
_diffrn_reflns_limit_k_max 12
_diffrn_reflns_limit_k_min -12
_diffrn_reflns_limit_l_max 12
_diffrn_reflns_limit_l_min -13
_diffrn_reflns_number 8193
_diffrn_reflns_theta_full 27.46
_diffrn_reflns_theta_max 27.46
_diffrn_reflns_theta_min 2.07
_exptl_absorpt_coefficient_mu 0.788
_exptl_crystal_density_diffrn 1.648
_exptl_crystal_density_method 'not measured'
_exptl_crystal_F_000 380
_refine_diff_density_max 0.277
_refine_diff_density_min -0.237
_refine_diff_density_rms 0.049
_refine_ls_extinction_method none
_refine_ls_goodness_of_fit_ref 1.042
_refine_ls_hydrogen_treatment mixed
_refine_ls_matrix_type full
_refine_ls_number_parameters 208
_refine_ls_number_reflns 3371
_refine_ls_number_restraints 0
_refine_ls_restrained_S_all 1.042
_refine_ls_R_factor_all 0.0686
_refine_ls_R_factor_gt 0.0444
_refine_ls_shift/su_max 0.000
_refine_ls_shift/su_mean 0.000
_refine_ls_structure_factor_coef Fsqd
_refine_ls_weighting_details 'calc w=1/[\s^2^(Fo^2^)+(0.0530P)^2^+0.1801P] where P=(Fo^2^+2Fc^2^)/3'
_refine_ls_weighting_scheme calc
_refine_ls_wR_factor_gt 0.1041
_refine_ls_wR_factor_ref 0.1142
_reflns_number_gt 2532
_reflns_number_total 3371
_reflns_threshold_expression >2sigma(I)
_cod_data_source_file c4ra10606g2.cif
_cod_data_source_block mo_nj_ryj_0m
_cod_database_code 7219359

loop_
_symmetry_equiv_pos_as_xyz
'x, y, z'
'-x, -y, -z'

loop_
_atom_site_label
_atom_site_type_symbol
_atom_site_fract_x
_atom_site_fract_y
_atom_site_fract_z
_atom_site_U_iso_or_equiv
_atom_site_adp_type
_atom_site_occupancy
_atom_site_symmetry_multiplicity
_atom_site_calc_flag
_atom_site_refinement_flags
S1 S 0.13373(6) 0.33772(5) -0.21088(5) 0.04069(17) Uani 1 1 d .
N3 N 0.04961(18) 0.27379(14) 0.02385(14) 0.0304(3) Uani 1 1 d .
N2 N 0.15524(17) 0.39925(14) 0.08673(14) 0.0304(3) Uani 1 1 d .
N1 N -0.07503(19) 0.11605(15) -0.16955(14) 0.0350(4) Uani 1 1 d .
C1 C 0.1688(2) 0.40395(18) 0.21611(17) 0.0306(4) Uani 1 1 d .
C2 C -0.0261(2) 0.19300(18) 0.12047(17) 0.0319(4) Uani 1 1 d .
H2 H 0.0005 0.1001 0.1045 0.038 Uiso 1 1 calc R
O1 O -0.1681(2) -0.00393(14) -0.38694(14) 0.0564(4) Uani 1 1 d .
C3 C 0.0266(2) 0.23329(17) -0.11038(17) 0.0292(4) Uani 1 1 d .
C4 C -0.2224(2) 0.18716(17) 0.11281(16) 0.0305(4) Uani 1 1 d .
C5 C 0.2709(2) 0.52312(19) 0.31347(17) 0.0349(4) Uani 1 1 d .
N4 N -0.5818(2) 0.18322(19) 0.11591(17) 0.0474(4) Uani 1 1 d .
C6 C -0.0827(2) 0.09649(19) -0.30857(18) 0.0379(4) Uani 1 1 d .
C7 C 0.0263(3) 0.21315(19) -0.35913(18) 0.0421(5) Uani 1 1 d .
H7A H -0.0489 0.2544 -0.4171 0.050 Uiso 1 1 calc R
H7B H 0.1130 0.1790 -0.4111 0.050 Uiso 1 1 calc R
C8 C -0.3008(2) 0.28941(19) 0.07072(18) 0.0365(4) Uani 1 1 d .
H8 H -0.2348 0.3617 0.0408 0.044 Uiso 1 1 calc R
C9 C -0.3281(2) 0.08344(19) 0.15718(19) 0.0393(4) Uani 1 1 d .
H9 H -0.2806 0.0129 0.1874 0.047 Uiso 1 1 calc R
C10 C -0.5045(3) 0.0860(2) 0.1560(2) 0.0462(5) Uani 1 1 d .
H10 H -0.5739 0.0149 0.1853 0.055 Uiso 1 1 calc R
C11 C 0.0748(2) 0.27686(19) 0.25616(18) 0.0366(4) Uani 1 1 d .
H11A H -0.0051 0.2993 0.3203 0.044 Uiso 1 1 calc R
H11B H 0.1576 0.2274 0.2962 0.044 Uiso 1 1 calc R
C12 C -0.4779(3) 0.2824(2) 0.0738(2) 0.0448(5) Uani 1 1 d .
H12 H -0.5289 0.3517 0.0445 0.054 Uiso 1 1 calc R
C13 C 0.2699(3) 0.5304(2) 0.45231(19) 0.0474(5) Uani 1 1 d .
H13 H 0.2046 0.4588 0.4836 0.057 Uiso 1 1 calc R
C14 C 0.4644(3) 0.7443(2) 0.3635(2) 0.0562(6) Uani 1 1 d .
H14 H 0.5297 0.8166 0.3330 0.067 Uiso 1 1 calc R
C15 C 0.3704(3) 0.6321(2) 0.2710(2) 0.0475(5) Uani 1 1 d .
H15 H 0.3736 0.6292 0.1785 0.057 Uiso 1 1 calc R
C16 C 0.4622(3) 0.7499(2) 0.5003(2) 0.0570(6) Uani 1 1 d .
H16 H 0.5262 0.8256 0.5627 0.068 Uiso 1 1 calc R
C17 C 0.3654(3) 0.6436(2) 0.5446(2) 0.0582(6) Uani 1 1 d .
H17 H 0.3638 0.6473 0.6375 0.070 Uiso 1 1 calc R

loop_
_atom_site_aniso_label
_atom_site_aniso_U_11
_atom_site_aniso_U_22
_atom_site_aniso_U_33
_atom_site_aniso_U_23
_atom_site_aniso_U_13
_atom_site_aniso_U_12
S1 0.0475(3) 0.0390(3) 0.0320(3) 0.00449(19) 0.0120(2) -0.0036(2)
N3 0.0290(7) 0.0341(8) 0.0276(7) 0.0047(6) 0.0075(6) 0.0032(6)
N2 0.0268(7) 0.0331(8) 0.0303(8) 0.0025(6) 0.0056(6) 0.0050(6)
N1 0.0377(8) 0.0322(8) 0.0333(8) 0.0037(6) 0.0075(7) 0.0024(7)
C1 0.0261(8) 0.0388(10) 0.0283(9) 0.0057(7) 0.0055(7) 0.0097(7)
C2 0.0343(9) 0.0327(9) 0.0311(9) 0.0093(7) 0.0088(7) 0.0067(7)
O1 0.0677(10) 0.0449(8) 0.0440(8) -0.0078(7) 0.0058(7) -0.0073(7)
C3 0.0265(8) 0.0316(9) 0.0307(9) 0.0048(7) 0.0070(7) 0.0085(7)
C4 0.0336(9) 0.0321(9) 0.0237(8) 0.0009(7) 0.0066(7) 0.0029(7)
C5 0.0303(9) 0.0427(11) 0.0305(9) 0.0029(8) 0.0028(7) 0.0088(8)
N4 0.0341(9) 0.0606(11) 0.0456(10) 0.0062(9) 0.0103(7) 0.0043(8)
C6 0.0400(10) 0.0351(10) 0.0365(10) 0.0009(8) 0.0071(8) 0.0063(8)
C7 0.0505(11) 0.0423(11) 0.0310(9) 0.0021(8) 0.0090(9) 0.0046(9)
C8 0.0361(10) 0.0381(10) 0.0376(10) 0.0114(8) 0.0096(8) 0.0066(8)
C9 0.0417(11) 0.0360(10) 0.0396(10) 0.0079(8) 0.0081(8) 0.0036(8)
C10 0.0409(11) 0.0484(12) 0.0448(11) 0.0052(9) 0.0136(9) -0.0059(9)
C11 0.0336(9) 0.0467(11) 0.0299(9) 0.0102(8) 0.0039(8) 0.0063(8)
C12 0.0382(11) 0.0560(13) 0.0440(11) 0.0124(10) 0.0091(9) 0.0143(10)
C13 0.0504(12) 0.0556(13) 0.0326(10) 0.0067(9) 0.0055(9) 0.0015(10)
C14 0.0549(13) 0.0503(13) 0.0548(13) 0.0052(11) 0.0037(11) -0.0074(10)
C15 0.0506(12) 0.0538(13) 0.0333(10) 0.0060(9) 0.0040(9) 0.0001(10)
C16 0.0501(13) 0.0612(15) 0.0470(12) -0.0096(11) -0.0003(10) -0.0008(11)
C17 0.0629(14) 0.0724(16) 0.0302(10) -0.0043(10) 0.0018(10) 0.0043(12)

loop_
_atom_type_symbol
_atom_type_description
_atom_type_scat_dispersion_real
_atom_type_scat_dispersion_imag
_atom_type_scat_source
C C 0.0033 0.0016 'International Tables Vol C Tables 4.2.6.8 and 6.1.1.4'
H H 0.0000 0.0000 'International Tables Vol C Tables 4.2.6.8 and 6.1.1.4'
N N 0.0061 0.0033 'International Tables Vol C Tables 4.2.6.8 and 6.1.1.4'
O O 0.0106 0.0060 'International Tables Vol C Tables 4.2.6.8 and 6.1.1.4'
S S 0.1246 0.1234 'International Tables Vol C Tables 4.2.6.8 and 6.1.1.4'

loop_
_geom_angle_atom_site_label_1
_geom_angle_atom_site_label_2
_geom_angle_atom_site_label_3
_geom_angle
C3 S1 C7 88.45(8)
C3 N3 N2 121.23(14)
C3 N3 C2 125.15(14)
N2 N3 C2 113.60(13)
C1 N2 N3 107.40(14)
C3 N1 C6 111.24(15)
N2 C1 C5 121.85(16)
N2 C1 C11 114.20(15)
C5 C1 C11 123.94(15)
N3 C2 C4 111.51(13)
N3 C2 C11 100.79(13)
C4 C2 C11 112.04(14)
N1 C3 N3 121.13(16)
N1 C3 S1 119.16(13)
N3 C3 S1 119.70(13)
C8 C4 C9 117.49(16)
C8 C4 C2 121.58(15)
C9 C4 C2 120.77(16)
C13 C5 C15 117.93(17)
C13 C5 C1 120.41(17)
C15 C5 C1 121.66(16)
C10 N4 C12 115.89(16)
O1 C6 N1 124.26(17)
O1 C6 C7 121.52(17)
N1 C6 C7 114.22(15)
C6 C7 S1 106.89(12)
C12 C8 C4 118.76(17)
C10 C9 C4 119.09(18)
N4 C10 C9 124.17(18)
C1 C11 C2 103.02(14)
N4 C12 C8 124.59(19)
C17 C13 C5 120.53(19)
C16 C14 C15 120.2(2)
C14 C15 C5 121.13(19)
C17 C16 C14 119.7(2)
C16 C17 C13 120.5(2)

loop_
_geom_bond_atom_site_label_1
_geom_bond_atom_site_label_2
_geom_bond_distance
S1 C3 1.7517(17)
S1 C7 1.7995(18)
N3 C3 1.327(2)
N3 N2 1.3912(19)
N3 C2 1.477(2)
N2 C1 1.287(2)
N1 C3 1.310(2)
N1 C6 1.373(2)
C1 C5 1.463(2)
C1 C11 1.501(2)
C2 C4 1.511(2)
C2 C11 1.532(2)
O1 C6 1.214(2)
C4 C8 1.380(2)
C4 C9 1.383(2)
C5 C13 1.388(3)
C5 C15 1.388(3)
N4 C10 1.323(3)
N4 C12 1.332(2)
C6 C7 1.522(3)
C8 C12 1.372(3)
C9 C10 1.376(3)
C13 C17 1.385(3)
C14 C16 1.371(3)
C14 C15 1.376(3)
C16 C17 1.368(3)
